data_7063362
loop_
_publ_author_name
'Zeng, Fei'
'Tang, Lin-Li'
'Bao, Wen-Hu'

_publ_section_title
;
 Macrocycle-based charge transfer co-crystals with specific selective
 vapochromism to benzene
;
_journal_issue 32
_journal_name_full 'New Journal of Chemistry'
_journal_page_first 14480
_journal_page_last 14485
_journal_paper_doi 10.1039/D4NJ02859G
_journal_volume 48
_journal_year 2024
_chemical_formula_moiety '3(C H2 Br2), 2(C66 H60 O12), 3(C10 H2 N4)'
_chemical_formula_sum 'C165 H132 Br6 N12 O24'
_chemical_formula_weight 3146.28
_space_group_crystal_system triclinic
_space_group_IT_number 2
_space_group_name_Hall '-P 1'
_space_group_name_H-M_alt 'P -1'
_atom_sites_solution_hydrogens geom
_atom_sites_solution_primary dual
_audit_creation_date 2024-05-07
_audit_creation_method
;
Olex2 1.5
(compiled 2022.04.07 svn.rca3783a0 for OlexSys, GUI svn.r6498)
;
_audit_update_record
;
2024-06-19 deposited with the CCDC.	2024-07-22 downloaded from the CCDC.
;
_cell_angle_alpha 86.210(3)
_cell_angle_beta 88.225(3)
_cell_angle_gamma 64.678(3)
_cell_formula_units_Z 1
_cell_length_a 12.903(3)
_cell_length_b 13.152(3)
_cell_length_c 23.932(6)
_cell_measurement_reflns_used 2976
_cell_measurement_temperature 296.15(10)
_cell_measurement_theta_max 19.497
_cell_measurement_theta_min 2.438
_cell_volume 3663.0(15)
_computing_cell_refinement 'SAINT v8.34A (Bruker, 2013)'
_computing_data_collection 'Bruker D8 Venture diffractometer'
_computing_data_reduction 'SAINT v8.34A (Bruker, 2013)'
_computing_molecular_graphics 'Olex2 1.5 (Dolomanov et al., 2009)'
_computing_publication_material 'Olex2 1.5 (Dolomanov et al., 2009)'
_computing_structure_refinement 'SHELXL 2019/3 (Sheldrick, 2015)'
_computing_structure_solution 'SHELXT 2014/4 (Sheldrick, 2014)'
_diffrn_ambient_temperature 296.15(10)
_diffrn_detector 'CCD area detector'
_diffrn_detector_area_resol_mean 7.9
_diffrn_detector_type 'CCD area detector'
_diffrn_measured_fraction_theta_full 0.997
_diffrn_measured_fraction_theta_max 0.997
_diffrn_measurement_device 'three-circle diffractometer'
_diffrn_measurement_device_type 'Bruker APEX-II CCD'
_diffrn_measurement_method 'phi and omega scans'
_diffrn_radiation_monochromator graphite
_diffrn_radiation_probe x-ray
_diffrn_radiation_type MoK\a
_diffrn_radiation_wavelength 0.71073
_diffrn_reflns_av_R_equivalents 0.0737
_diffrn_reflns_av_unetI/netI 0.1096
_diffrn_reflns_Laue_measured_fraction_full 0.997
_diffrn_reflns_Laue_measured_fraction_max 0.997
_diffrn_reflns_limit_h_max 15
_diffrn_reflns_limit_h_min -15
_diffrn_reflns_limit_k_max 15
_diffrn_reflns_limit_k_min -15
_diffrn_reflns_limit_l_max 28
_diffrn_reflns_limit_l_min -28
_diffrn_reflns_number 34619
_diffrn_reflns_point_group_measured_fraction_full 0.997
_diffrn_reflns_point_group_measured_fraction_max 0.997
_diffrn_reflns_theta_full 24.749
_diffrn_reflns_theta_max 24.749
_diffrn_reflns_theta_min 1.706
_diffrn_source 'sealed X-ray tube'
_diffrn_source_current 30.0
_diffrn_source_power 1.5
_diffrn_source_target Mo
_diffrn_source_voltage 50.0
_diffrn_standards_number 0
_exptl_absorpt_coefficient_mu 1.720
_exptl_absorpt_correction_T_max 0.7455
_exptl_absorpt_correction_T_min 0.6139
_exptl_absorpt_correction_type multi-scan
_exptl_absorpt_process_details
;
SADABS-2014/5 (Bruker,2014/5) was used for absorption correction.
wR2(int) was 0.0725 before and 0.0444 after correction.
The Ratio of minimum to maximum transmission is 0.8235.
The \l/2 correction factor is 0.00150.
;
_exptl_crystal_colour red
_exptl_crystal_colour_primary red
_exptl_crystal_density_diffrn 1.426
_exptl_crystal_description block
_exptl_crystal_F_000 1608
_exptl_crystal_recrystallization_method
'The crystals were growth by means of evaporation of a mixture of n-hexane and toluene at RT.'
_exptl_crystal_size_max 0.15
_exptl_crystal_size_mid 0.13
_exptl_crystal_size_min 0.12
_refine_diff_density_max 0.687
_refine_diff_density_min -0.620
_refine_diff_density_rms 0.054
_refine_ls_extinction_method none
_refine_ls_goodness_of_fit_ref 1.002
_refine_ls_hydrogen_treatment constr
_refine_ls_matrix_type full
_refine_ls_number_parameters 1025
_refine_ls_number_reflns 12528
_refine_ls_number_restraints 142
_refine_ls_restrained_S_all 1.012
_refine_ls_R_factor_all 0.1947
_refine_ls_R_factor_gt 0.0712
_refine_ls_shift/su_max 0.000
_refine_ls_shift/su_mean 0.000
_refine_ls_structure_factor_coef Fsqd
_refine_ls_weighting_details 'w=1/[\s^2^(Fo^2^)+(0.1025P)^2^+1.3468P] where P=(Fo^2^+2Fc^2^)/3'
_refine_ls_weighting_scheme calc
_refine_ls_wR_factor_gt 0.1736
_refine_ls_wR_factor_ref 0.2360
_reflns_Friedel_coverage 0.000
_reflns_number_gt 4969
_reflns_number_total 12528
_reflns_threshold_expression 'I > 2\s(I)'
_cod_data_source_file d4nj02859g2.cif
_cod_data_source_block 11_a_a
_cod_depositor_comments 'Adding full bibliography for 7063359--7063362.cif.'
_cod_database_code 7063362
_shelx_shelxl_version_number 2019/3
_shelx_space_group_comment
;
The symmetry employed for this shelxl refinement is uniquely defined
by the following loop, which should always be used as a source of
symmetry information in preference to the above space-group names.
They are only intended as comments.
;
_shelx_estimated_absorpt_t_max 0.820
_shelx_estimated_absorpt_t_min 0.782
_exptl_crystal_mounting_method
'Crystals were removed from the crystallisation vial and immediately coated with polybutenes oil (CAS: 9003-29-6) on a glass slide. A suitable single crystal coated with polybutenes oil as less as possible was sealed in capillary tube filled with argon. The capillary tube with single crystal was mounted on copper pin with solid paraffin.'
_olex2_refinement_description
;
1. Fixed Uiso
 At 1.2 times of:
  All C(H) groups, All C(H,H) groups
 At 1.5 times of:
  All C(H,H,H) groups
2. Restrained distances
 Br3-C82 = C82-Br4
 1.85 with sigma of 0.01
 Br3-Br4
 3.022 with sigma of 0.02
 O11-C65 \\sim O11-C65A
 with sigma of 0.02
3. Uiso/Uaniso restraints and constraints
Br1 \\sim Br2 \\sim C02T \\sim Br2A \\sim C02U \\sim Br1A: within 2A with sigma
of 0.01 and sigma for terminal atoms of 0.02 within 2A
O11 \\sim C65 \\sim C65A: within 2A with sigma of 0.01 and sigma for terminal
atoms of 0.02 within 2A
Br3 \\sim C82 \\sim Br4 \\sim C82A \\sim Br3A \\sim Br4A: within 2A with sigma
of 0.01 and sigma for terminal atoms of 0.02 within 2A
4. Same fragment restrains
{Br2A, C02U, Br1A} sigma for 1-2: 0.02, 1-3: 0.02
as in
{Br2, C02T, Br1}
{Br4A, C82A, Br3A} sigma for 1-2: 0.02, 1-3: 0.02
as in
{Br4, C82, Br3}
5. Others
 Sof(Br2A)=Sof(C02U)=Sof(H02C)=Sof(H02D)=Sof(Br1A)=1-FVAR(1)
 Sof(Br2)=Sof(C02T)=Sof(H02A)=Sof(H02B)=Sof(Br1)=FVAR(1)
 Sof(C65A)=Sof(H65D)=Sof(H65E)=Sof(H65F)=1-FVAR(2)
 Sof(C65)=Sof(H65A)=Sof(H65B)=Sof(H65C)=FVAR(2)
 Sof(Br4A)=Sof(C82A)=Sof(H82C)=Sof(H82D)=Sof(Br3A)=0.5*(1-FVAR(4))
 Sof(Br4)=Sof(C82)=Sof(H82A)=Sof(H82B)=Sof(Br3)=0.5*FVAR(4)
6.a Secondary CH2 refined with riding coordinates:
 C02T(H02A,H02B), C82(H82A,H82B), C58(H58A,H58B), C25(H25A,H25B), C02U(H02C,
 H02D), C82A(H82C,H82D)
6.b Aromatic/amide H refined with riding coordinates:
 C9(H9), C47(H47), C44(H44), C7(H7), C12(H12), C22(H22), C55(H55), C6(H6),
 C35(H35), C52(H52), C36(H36), C15(H15), C64(H64), C19(H19), C28(H28), C69(H69),
  C31(H31), C14(H14), C61(H61), C41(H41), C42(H42), C78(H78), C74(H74)
6.c Idealised Me refined as rotating group:
 C23(H23A,H23B,H23C), C57(H57A,H57B,H57C), C56(H56A,H56B,H56C), C33(H33A,H33B,
 H33C), C48(H48A,H48B,H48C), C24(H24A,H24B,H24C), C66(H66A,H66B,H66C), C2(H2A,
 H2B,H2C), C49(H49A,H49B,H49C), C1(H1A,H1B,H1C), C32(H32A,H32B,H32C), C65(H65A,
 H65B,H65C), C65A(H65D,H65E,H65F)
;
_olex2_submission_special_instructions 'No special instructions were received'

loop_
_space_group_symop_operation_xyz
'x, y, z'
'-x, -y, -z'

loop_
_atom_site_label
_atom_site_type_symbol
_atom_site_fract_x
_atom_site_fract_y
_atom_site_fract_z
_atom_site_U_iso_or_equiv
_atom_site_adp_type
_atom_site_occupancy
_atom_site_site_symmetry_order
_atom_site_calc_flag
_atom_site_refinement_flags_posn
_atom_site_refinement_flags_adp
_atom_site_refinement_flags_occupancy
_atom_site_disorder_assembly
_atom_site_disorder_group
Br2 Br 0.80690(17) 0.09709(15) 0.27431(6) 0.2016(9) Uani 0.851(2) 1 d D U P A 1
C02T C 0.6986(11) 0.1934(16) 0.2192(4) 0.141(3) Uani 0.851(2) 1 d D U P A 1
H02A H 0.671603 0.148622 0.198326 0.169 Uiso 0.851(2) 1 calc R U P A 1
H02B H 0.633028 0.248822 0.237932 0.169 Uiso 0.851(2) 1 calc R U P A 1
Br1 Br 0.75885(13) 0.26557(16) 0.17069(5) 0.1375(6) Uani 0.851(2) 1 d D U P A 1
Br4 Br 1.0028(14) -0.0463(13) -0.0768(5) 0.096(3) Uani 0.237(6) 1 d D U P B -1
C82 C 1.010(4) 0.059(2) -0.0315(6) 0.153(6) Uani 0.237(6) 1 d D U P B -1
H82A H 0.944829 0.130722 -0.039758 0.184 Uiso 0.237(6) 1 calc R U P B -1
H82B H 1.078897 0.068995 -0.040730 0.184 Uiso 0.237(6) 1 calc R U P B -1
Br3 Br 1.0103(13) 0.0218(14) 0.0444(5) 0.121(4) Uani 0.237(6) 1 d D U P B -1
O2 O 0.7524(4) 0.3124(3) 0.62572(15) 0.0656(11) Uani 1 1 d . . . . .
O1 O 0.6851(4) 0.1365(3) 0.63103(15) 0.0658(11) Uani 1 1 d . . . . .
O3 O 0.6787(3) 0.4812(4) 0.32700(15) 0.0702(12) Uani 1 1 d . . . . .
O7 O 0.7930(3) 0.3547(4) -0.18793(15) 0.0697(12) Uani 1 1 d . . . . .
O10 O 0.7998(4) -0.1444(3) 0.18426(16) 0.0723(12) Uani 1 1 d . . . . .
O6 O 0.7648(4) 0.6343(3) 0.04365(16) 0.0694(11) Uani 1 1 d . . . . .
O9 O 0.4219(4) 0.1600(4) 0.06561(16) 0.0718(12) Uani 1 1 d . . . . .
O8 O 0.6831(4) 0.2118(4) -0.18364(15) 0.0717(12) Uani 1 1 d . . . . .
O4 O 1.1161(4) 0.4567(4) 0.31582(17) 0.0821(14) Uani 1 1 d . . . . .
O12 O 0.8138(4) -0.1653(3) 0.39534(17) 0.0813(13) Uani 1 1 d . . . . .
C46 C 0.7760(4) 0.3041(4) -0.0351(2) 0.0375(12) Uani 1 1 d . . . . .
C10 C 0.7510(4) 0.2660(4) 0.4750(2) 0.0396(12) Uani 1 1 d . . . . .
O5 O 1.0826(4) 0.3095(4) 0.18430(19) 0.0921(14) Uani 1 1 d . . . . .
O11 O 0.4348(4) 0.0812(4) 0.26486(18) 0.0914(14) Uani 1 1 d D U . . .
C45 C 0.7202(4) 0.2297(4) -0.0328(2) 0.0400(12) Uani 1 1 d . . . . .
C11 C 0.7104(4) 0.1784(4) 0.4778(2) 0.0404(12) Uani 1 1 d . . . . .
C8 C 0.8193(4) 0.3919(4) 0.4226(2) 0.0431(13) Uani 1 1 d . . . . .
C5 C 0.7666(4) 0.3078(4) 0.5257(2) 0.0441(13) Uani 1 1 d . . . . .
C9 C 0.7776(4) 0.3103(4) 0.4243(2) 0.0436(13) Uani 1 1 d . . . . .
H9 H 0.766903 0.284030 0.390804 0.052 Uiso 1 1 calc R U . . .
C16 C 0.6917(4) 0.1333(4) 0.5302(2) 0.0447(13) Uani 1 1 d . . . . .
C17 C 0.8560(5) 0.4314(4) 0.3698(2) 0.0446(13) Uani 1 1 d . . . . .
C47 C 0.8106(4) 0.3369(4) 0.0132(2) 0.0443(13) Uani 1 1 d . . . . .
H47 H 0.802444 0.304609 0.047849 0.053 Uiso 1 1 calc R U . . .
C50 C 0.6213(5) 0.0642(4) 0.0746(2) 0.0471(14) Uani 1 1 d . . . . .
C34 C 0.8560(4) 0.4145(4) 0.0114(2) 0.0455(13) Uani 1 1 d . . . . .
C29 C 0.8902(5) 0.4442(5) 0.0643(2) 0.0465(14) Uani 1 1 d . . . . .
C37 C 0.7934(4) 0.3503(4) -0.0875(2) 0.0479(14) Uani 1 1 d . . . . .
C44 C 0.6966(4) 0.1833(4) 0.0179(2) 0.0461(13) Uani 1 1 d . . . . .
H44 H 0.721982 0.197990 0.051016 0.055 Uiso 1 1 calc R U . . .
C7 C 0.8333(4) 0.4309(4) 0.4739(2) 0.0511(14) Uani 1 1 d . . . . .
H7 H 0.861007 0.485589 0.473866 0.061 Uiso 1 1 calc R U . . .
C4 C 0.7419(5) 0.2629(5) 0.5779(2) 0.0495(14) Uani 1 1 d . . . . .
C18 C 0.7885(5) 0.4719(5) 0.3220(2) 0.0506(14) Uani 1 1 d . . . . .
C40 C 0.6837(4) 0.2046(4) -0.0828(2) 0.0497(14) Uani 1 1 d . . . . .
C53 C 0.6004(6) -0.0535(5) 0.1736(2) 0.0533(15) Uani 1 1 d . . . . .
C13 C 0.6620(4) 0.0449(4) 0.4322(2) 0.0482(14) Uani 1 1 d . . . . .
C38 C 0.7619(5) 0.3164(5) -0.1379(2) 0.0504(14) Uani 1 1 d . . . . .
C12 C 0.6940(4) 0.1316(4) 0.4291(2) 0.0481(14) Uani 1 1 d . . . . .
H12 H 0.705325 0.160651 0.394082 0.058 Uiso 1 1 calc R U . . .
C51 C 0.5142(5) 0.0819(5) 0.0957(2) 0.0503(14) Uani 1 1 d . . . . .
C22 C 0.9651(5) 0.4271(4) 0.3668(2) 0.0505(14) Uani 1 1 d . . . . .
H22 H 1.011167 0.400846 0.398508 0.061 Uiso 1 1 calc R U . . .
C3 C 0.7048(5) 0.1817(5) 0.5799(2) 0.0511(14) Uani 1 1 d . . . . .
C39 C 0.7127(5) 0.2454(5) -0.1357(2) 0.0549(15) Uani 1 1 d . . . . .
C54 C 0.7072(5) -0.0670(5) 0.1539(2) 0.0531(15) Uani 1 1 d . . . . .
C62 C 0.6416(5) -0.0010(5) 0.3802(2) 0.0513(14) Uani 1 1 d . . . . .
C30 C 0.8427(5) 0.5564(5) 0.0792(2) 0.0524(15) Uani 1 1 d . . . . .
C20 C 0.9426(5) 0.4961(5) 0.2712(2) 0.0536(15) Uani 1 1 d . . . . .
C55 C 0.7179(5) -0.0094(5) 0.1051(2) 0.0537(15) Uani 1 1 d . . . . .
H55 H 0.790423 -0.019832 0.092410 0.064 Uiso 1 1 calc R U . . .
C6 C 0.8074(5) 0.3905(5) 0.5233(2) 0.0523(14) Uani 1 1 d . . . . .
H6 H 0.817108 0.418591 0.556383 0.063 Uiso 1 1 calc R U . . .
C35 C 0.8711(5) 0.4599(5) -0.0414(2) 0.0578(16) Uani 1 1 d . . . . .
H35 H 0.901496 0.512660 -0.043729 0.069 Uiso 1 1 calc R U . . .
C59 C 0.6045(6) -0.0780(5) 0.2798(2) 0.0570(15) Uani 1 1 d . . . . .
C63 C 0.7182(5) -0.1053(5) 0.3624(2) 0.0581(15) Uani 1 1 d . . . . .
C52 C 0.5057(5) 0.0228(5) 0.1446(2) 0.0530(15) Uani 1 1 d . . . . .
H52 H 0.433261 0.035299 0.158167 0.064 Uiso 1 1 calc R U . . .
C43 C 0.6378(5) 0.1171(4) 0.0208(2) 0.0495(14) Uani 1 1 d . . . . .
C36 C 0.8419(5) 0.4276(5) -0.0893(2) 0.0554(15) Uani 1 1 d . . . . .
H36 H 0.854428 0.457503 -0.123828 0.067 Uiso 1 1 calc R U . . .
C77 C 0.4674(5) 0.4751(5) -0.0498(3) 0.0599(16) Uani 1 1 d . . . . .
C26 C 0.9543(5) 0.5001(6) 0.1648(2) 0.0563(16) Uani 1 1 d . . . . .
C67 C 0.4916(5) 0.4571(5) 0.4506(3) 0.0608(16) Uani 1 1 d . . . . .
C15 C 0.6586(5) 0.0449(5) 0.5329(2) 0.0545(15) Uani 1 1 d . . . . .
H15 H 0.644986 0.016625 0.567593 0.065 Uiso 1 1 calc R U . . .
C21 C 1.0086(5) 0.4597(5) 0.3196(2) 0.0522(14) Uani 1 1 d . . . . .
C68 C 0.4574(5) 0.4194(5) 0.5004(3) 0.0625(17) Uani 1 1 d . . . . .
C64 C 0.6993(6) -0.1417(5) 0.3119(2) 0.0598(16) Uani 1 1 d . . . . .
H64 H 0.752071 -0.210653 0.299728 0.072 Uiso 1 1 calc R U . . .
C19 C 0.8318(5) 0.5032(5) 0.2740(2) 0.0555(15) Uani 1 1 d . . . . .
H19 H 0.785497 0.529941 0.242440 0.067 Uiso 1 1 calc R U . . .
C28 C 0.9669(5) 0.3632(5) 0.1002(2) 0.0562(15) Uani 1 1 d . . . . .
H28 H 0.998115 0.288343 0.090910 0.067 Uiso 1 1 calc R U . . .
C79 C 0.4844(5) 0.4482(5) 0.0492(3) 0.0599(16) Uani 1 1 d . . . . .
C69 C 0.4659(5) 0.4636(5) 0.5501(3) 0.0634(17) Uani 1 1 d . . . . .
H69 H 0.442900 0.439565 0.583655 0.076 Uiso 1 1 calc R U . . .
C27 C 0.9993(5) 0.3895(6) 0.1498(3) 0.0596(16) Uani 1 1 d . . . . .
C31 C 0.8750(5) 0.5818(5) 0.1295(2) 0.0572(16) Uani 1 1 d . . . . .
H31 H 0.842150 0.656136 0.139695 0.069 Uiso 1 1 calc R U . . .
C14 C 0.6458(5) -0.0003(5) 0.4856(3) 0.0594(16) Uani 1 1 d . . . . .
H14 H 0.626462 -0.060956 0.488195 0.071 Uiso 1 1 calc R U . . .
C61 C 0.5482(5) 0.0625(5) 0.3470(2) 0.0613(16) Uani 1 1 d . . . . .
H61 H 0.496906 0.133253 0.357695 0.074 Uiso 1 1 calc R U . . .
C60 C 0.5292(5) 0.0234(6) 0.2983(2) 0.0611(16) Uani 1 1 d . . . . .
C41 C 0.6225(5) 0.1389(5) -0.0801(2) 0.0641(17) Uani 1 1 d . . . . .
H41 H 0.597160 0.123305 -0.113029 0.077 Uiso 1 1 calc R U . . .
C42 C 0.5990(5) 0.0972(5) -0.0299(2) 0.0651(17) Uani 1 1 d . . . . .
H42 H 0.556630 0.054952 -0.029165 0.078 Uiso 1 1 calc R U . . .
C58 C 0.5870(5) -0.1202(5) 0.2246(2) 0.0640(17) Uani 1 1 d . . . . .
H58A H 0.641730 -0.198240 0.222310 0.077 Uiso 1 1 calc R U . . .
H58B H 0.510718 -0.117633 0.224449 0.077 Uiso 1 1 calc R U . . .
C78 C 0.4525(5) 0.4240(5) -0.0009(3) 0.0680(17) Uani 1 1 d . . . . .
H78 H 0.420644 0.372590 -0.001236 0.082 Uiso 1 1 calc R U . . .
C25 C 0.9901(5) 0.5297(6) 0.2185(2) 0.0700(18) Uani 1 1 d . . . . .
H25A H 0.966254 0.610443 0.217145 0.084 Uiso 1 1 calc R U . . .
H25B H 1.073187 0.493632 0.220599 0.084 Uiso 1 1 calc R U . . .
N6 N 0.4570(6) 0.3493(6) 0.1416(3) 0.107(2) Uani 1 1 d . . . . .
N1 N 0.4774(5) 0.3735(6) 0.3581(3) 0.102(2) Uani 1 1 d . . . . .
N5 N 0.4071(6) 0.4236(6) -0.1420(3) 0.102(2) Uani 1 1 d . . . . .
C80 C 0.4329(6) 0.4473(6) -0.1016(3) 0.0745(19) Uani 1 1 d . . . . .
C81 C 0.4697(6) 0.3937(6) 0.1003(3) 0.076(2) Uani 1 1 d . . . . .
C71 C 0.4132(5) 0.3353(6) 0.5003(3) 0.080(2) Uani 1 1 d . . . . .
C70 C 0.4841(6) 0.4109(6) 0.3987(4) 0.077(2) Uani 1 1 d . . . . .
N2 N 0.3776(5) 0.2711(5) 0.4997(3) 0.121(3) Uani 1 1 d . . . . .
C23 C 0.6077(5) 0.5235(7) 0.2787(3) 0.093(2) Uani 1 1 d . . . . .
H23A H 0.641398 0.474278 0.248740 0.139 Uiso 1 1 calc R U . . .
H23B H 0.600889 0.597505 0.267468 0.139 Uiso 1 1 calc R U . . .
H23C H 0.533122 0.527019 0.287238 0.139 Uiso 1 1 calc R U . . .
C57 C 0.9107(6) -0.1508(6) 0.1690(3) 0.095(2) Uani 1 1 d . . . . .
H57A H 0.929468 -0.176137 0.131722 0.142 Uiso 1 1 calc R U . . .
H57B H 0.966984 -0.202844 0.194680 0.142 Uiso 1 1 calc R U . . .
H57C H 0.909815 -0.077622 0.170290 0.142 Uiso 1 1 calc R U . . .
C56 C 0.3114(6) 0.2002(6) 0.0923(3) 0.099(2) Uani 1 1 d . . . . .
H56A H 0.256956 0.262071 0.069785 0.148 Uiso 1 1 calc R U . . .
H56B H 0.316277 0.224934 0.128539 0.148 Uiso 1 1 calc R U . . .
H56C H 0.287186 0.140520 0.096272 0.148 Uiso 1 1 calc R U . . .
C72 C 1.0140(8) 0.0311(9) 0.4439(4) 0.105(3) Uani 1 1 d . . . . .
C33 C 0.7174(7) 0.7478(5) 0.0586(3) 0.102(3) Uani 1 1 d . . . . .
H33A H 0.659738 0.793847 0.031857 0.154 Uiso 1 1 calc R U . . .
H33B H 0.776783 0.773323 0.058788 0.154 Uiso 1 1 calc R U . . .
H33C H 0.683469 0.753045 0.095162 0.154 Uiso 1 1 calc R U . . .
C48 C 0.7017(6) 0.4279(6) -0.2230(3) 0.096(2) Uani 1 1 d . . . . .
H48A H 0.732072 0.451935 -0.255755 0.144 Uiso 1 1 calc R U . . .
H48B H 0.652952 0.492472 -0.203105 0.144 Uiso 1 1 calc R U . . .
H48C H 0.658027 0.388992 -0.234015 0.144 Uiso 1 1 calc R U . . .
C24 C 1.1866(6) 0.4142(7) 0.3625(3) 0.098(2) Uani 1 1 d . . . . .
H24A H 1.257804 0.419421 0.355107 0.146 Uiso 1 1 calc R U . . .
H24B H 1.201295 0.336803 0.370602 0.146 Uiso 1 1 calc R U . . .
H24C H 1.149447 0.457170 0.394075 0.146 Uiso 1 1 calc R U . . .
C76 C 1.0816(10) 0.1637(11) 0.4771(5) 0.125(4) Uani 1 1 d . . . . .
C73 C 1.0414(7) 0.0792(9) 0.4902(6) 0.110(3) Uani 1 1 d . . . . .
C74 C 1.0278(8) 0.0468(9) 0.5433(5) 0.111(3) Uani 1 1 d . . . . .
H74 H 1.047489 0.078808 0.572286 0.133 Uiso 1 1 calc R U . . .
C66 C 0.8638(7) -0.2844(5) 0.3938(3) 0.112(3) Uani 1 1 d . . . . .
H66A H 0.912135 -0.306478 0.361309 0.168 Uiso 1 1 calc R U . . .
H66B H 0.804398 -0.309616 0.392065 0.168 Uiso 1 1 calc R U . . .
H66C H 0.908797 -0.317583 0.426894 0.168 Uiso 1 1 calc R U . . .
C2 C 0.8541(7) 0.2452(7) 0.6575(3) 0.107(3) Uani 1 1 d . . . . .
H2A H 0.920317 0.228317 0.633966 0.161 Uiso 1 1 calc R U . . .
H2B H 0.851317 0.176266 0.671473 0.161 Uiso 1 1 calc R U . . .
H2C H 0.858682 0.286106 0.688413 0.161 Uiso 1 1 calc R U . . .
C49 C 0.7731(8) 0.1136(7) -0.2041(3) 0.113(3) Uani 1 1 d . . . . .
H49A H 0.749401 0.095579 -0.238274 0.169 Uiso 1 1 calc R U . . .
H49B H 0.790882 0.051803 -0.176770 0.169 Uiso 1 1 calc R U . . .
H49C H 0.839917 0.127227 -0.211138 0.169 Uiso 1 1 calc R U . . .
C1 C 0.5762(7) 0.1959(7) 0.6543(3) 0.120(3) Uani 1 1 d . . . . .
H1A H 0.518580 0.209787 0.626654 0.181 Uiso 1 1 calc R U . . .
H1B H 0.570047 0.266448 0.666406 0.181 Uiso 1 1 calc R U . . .
H1C H 0.565264 0.152308 0.685768 0.181 Uiso 1 1 calc R U . . .
C75 C 1.0290(9) 0.0617(9) 0.3874(5) 0.139(4) Uani 1 1 d . . . . .
C32 C 1.0689(7) 0.2169(7) 0.2045(4) 0.137(4) Uani 1 1 d . . . . .
H32A H 1.070132 0.172529 0.174022 0.205 Uiso 1 1 calc R U . . .
H32B H 0.996756 0.240111 0.223831 0.205 Uiso 1 1 calc R U . . .
H32C H 1.130004 0.172857 0.229975 0.205 Uiso 1 1 calc R U . . .
C65 C 0.376(4) 0.2012(15) 0.268(2) 0.103(8) Uani 0.47(7) 1 d D U P C 1
H65A H 0.335661 0.218767 0.302803 0.154 Uiso 0.47(7) 1 calc R U P C 1
H65B H 0.322776 0.232370 0.237475 0.154 Uiso 0.47(7) 1 calc R U P C 1
H65C H 0.430959 0.232884 0.265282 0.154 Uiso 0.47(7) 1 calc R U P C 1
N3 N 1.0439(10) 0.0860(9) 0.3429(4) 0.191(5) Uani 1 1 d . . . . .
N4 N 1.1117(9) 0.2327(9) 0.4677(5) 0.157(4) Uani 1 1 d . . . . .
Br2A Br 0.6483(10) 0.2559(8) 0.2708(3) 0.197(4) Uani 0.149(2) 1 d D U P A 2
C02U C 0.686(5) 0.195(10) 0.200(2) 0.145(6) Uani 0.149(2) 1 d D U P A 2
H02C H 0.679033 0.124573 0.201859 0.174 Uiso 0.149(2) 1 calc R U P A 2
H02D H 0.628542 0.246050 0.173445 0.174 Uiso 0.149(2) 1 calc R U P A 2
Br1A Br 0.8242(11) 0.1690(10) 0.1701(4) 0.179(4) Uani 0.149(2) 1 d D U P A 2
C65A C 0.345(3) 0.180(3) 0.2856(18) 0.106(8) Uani 0.53(7) 1 d D U P C 2
H65D H 0.310874 0.159708 0.318174 0.159 Uiso 0.53(7) 1 calc R U P C 2
H65E H 0.287269 0.215771 0.257219 0.159 Uiso 0.53(7) 1 calc R U P C 2
H65F H 0.375360 0.231490 0.295350 0.159 Uiso 0.53(7) 1 calc R U P C 2
Br4A Br 0.9785(19) -0.028(2) -0.0678(8) 0.135(6) Uani 0.263(6) 1 d D U P B -2
C82A C 0.982(5) -0.011(5) 0.0081(11) 0.158(7) Uani 0.263(6) 1 d D U P B -2
H82C H 1.015017 -0.084579 0.027503 0.189 Uiso 0.263(6) 1 calc R U P B -2
H82D H 0.903923 0.028566 0.021465 0.189 Uiso 0.263(6) 1 calc R U P B -2
Br3A Br 1.0657(9) 0.0690(7) 0.0274(4) 0.188(4) Uani 0.263(6) 1 d D U P B -2

loop_
_atom_site_aniso_label
_atom_site_aniso_U_11
_atom_site_aniso_U_22
_atom_site_aniso_U_33
_atom_site_aniso_U_23
_atom_site_aniso_U_13
_atom_site_aniso_U_12
Br2 0.294(2) 0.2073(17) 0.1153(11) 0.0195(10) 0.0316(12) -0.1244(16)
C02T 0.171(7) 0.166(7) 0.098(6) -0.033(7) -0.017(6) -0.079(6)
Br1 0.1394(12) 0.1719(15) 0.1047(9) 0.0074(9) -0.0010(8) -0.0718(11)
Br4 0.067(5) 0.091(5) 0.120(5) 0.008(4) 0.011(4) -0.025(5)
C82 0.109(9) 0.132(9) 0.165(10) -0.017(9) 0.032(9) 0.000(9)
Br3 0.070(4) 0.127(5) 0.139(8) -0.064(6) -0.001(5) -0.008(3)
O2 0.084(3) 0.073(3) 0.044(2) -0.015(2) 0.006(2) -0.036(2)
O1 0.089(3) 0.074(3) 0.042(2) 0.007(2) 0.003(2) -0.043(3)
O3 0.049(3) 0.117(3) 0.051(2) 0.016(2) -0.009(2) -0.044(2)
O7 0.082(3) 0.095(3) 0.041(2) 0.003(2) 0.004(2) -0.047(3)
O10 0.079(3) 0.068(3) 0.067(3) 0.011(2) 0.001(2) -0.031(3)
O6 0.087(3) 0.056(3) 0.062(3) -0.014(2) -0.014(2) -0.026(2)
O9 0.059(3) 0.092(3) 0.067(3) 0.002(2) -0.004(2) -0.036(3)
O8 0.098(3) 0.086(3) 0.044(2) -0.009(2) -0.009(2) -0.051(3)
O4 0.072(3) 0.146(4) 0.061(3) 0.001(3) -0.004(2) -0.078(3)
O12 0.096(3) 0.052(3) 0.080(3) -0.006(2) -0.023(3) -0.015(3)
C46 0.038(3) 0.038(3) 0.041(3) -0.003(2) 0.002(2) -0.021(3)
C10 0.039(3) 0.037(3) 0.039(3) -0.001(3) 0.003(2) -0.014(3)
O5 0.099(4) 0.106(4) 0.084(3) 0.023(3) -0.038(3) -0.057(3)
O11 0.080(3) 0.098(4) 0.079(3) -0.027(3) -0.019(3) -0.017(3)
C45 0.043(3) 0.040(3) 0.038(3) -0.004(2) 0.001(2) -0.018(3)
C11 0.040(3) 0.041(3) 0.040(3) 0.000(3) 0.000(2) -0.018(3)
C8 0.043(3) 0.046(3) 0.039(3) -0.001(3) -0.002(3) -0.018(3)
C5 0.045(3) 0.050(3) 0.037(3) -0.002(3) 0.003(3) -0.020(3)
C9 0.041(3) 0.046(3) 0.040(3) -0.004(3) -0.001(3) -0.016(3)
C16 0.041(3) 0.051(3) 0.041(3) 0.003(3) -0.006(3) -0.019(3)
C17 0.049(4) 0.052(3) 0.039(3) 0.000(3) 0.000(3) -0.027(3)
C47 0.049(3) 0.050(3) 0.040(3) 0.000(3) 0.001(3) -0.027(3)
C50 0.057(4) 0.046(3) 0.054(4) -0.009(3) 0.002(3) -0.036(3)
C34 0.046(3) 0.050(3) 0.048(4) -0.006(3) 0.003(3) -0.027(3)
C29 0.056(4) 0.058(4) 0.042(3) -0.005(3) 0.004(3) -0.039(3)
C37 0.043(3) 0.056(4) 0.046(4) -0.006(3) 0.004(3) -0.022(3)
C44 0.046(3) 0.044(3) 0.049(4) -0.007(3) 0.002(3) -0.019(3)
C7 0.054(4) 0.052(4) 0.054(4) -0.008(3) -0.001(3) -0.028(3)
C4 0.057(4) 0.054(4) 0.037(3) -0.009(3) 0.004(3) -0.023(3)
C18 0.049(4) 0.066(4) 0.046(4) 0.000(3) 0.001(3) -0.034(3)
C40 0.053(4) 0.056(4) 0.045(4) -0.006(3) -0.002(3) -0.027(3)
C53 0.074(5) 0.056(4) 0.047(4) -0.008(3) 0.005(3) -0.043(4)
C13 0.047(3) 0.045(3) 0.049(4) -0.001(3) -0.002(3) -0.016(3)
C38 0.054(4) 0.058(4) 0.043(4) -0.006(3) 0.007(3) -0.027(3)
C12 0.052(4) 0.045(3) 0.051(4) -0.001(3) 0.001(3) -0.024(3)
C51 0.050(4) 0.059(4) 0.052(4) -0.010(3) -0.002(3) -0.033(3)
C22 0.056(4) 0.063(4) 0.039(3) -0.004(3) 0.000(3) -0.032(3)
C3 0.060(4) 0.056(4) 0.039(3) 0.010(3) 0.000(3) -0.029(3)
C39 0.069(4) 0.071(4) 0.036(3) -0.011(3) -0.005(3) -0.039(4)
C54 0.070(5) 0.042(3) 0.052(4) -0.002(3) -0.004(3) -0.029(3)
C62 0.069(4) 0.045(4) 0.047(3) -0.006(3) 0.002(3) -0.030(3)
C30 0.060(4) 0.064(4) 0.042(3) -0.002(3) -0.002(3) -0.035(4)
C20 0.071(4) 0.063(4) 0.043(4) -0.004(3) 0.004(3) -0.044(3)
C55 0.059(4) 0.050(4) 0.062(4) -0.007(3) 0.011(3) -0.032(3)
C6 0.062(4) 0.057(4) 0.040(3) -0.010(3) -0.001(3) -0.026(3)
C35 0.069(4) 0.066(4) 0.055(4) -0.005(3) 0.008(3) -0.044(3)
C59 0.073(5) 0.061(4) 0.053(4) -0.006(3) 0.008(4) -0.043(4)
C63 0.068(4) 0.051(4) 0.058(4) 0.003(3) -0.003(3) -0.028(4)
C52 0.064(4) 0.069(4) 0.047(4) -0.018(3) 0.013(3) -0.047(4)
C43 0.061(4) 0.053(4) 0.046(4) -0.005(3) 0.003(3) -0.035(3)
C36 0.068(4) 0.069(4) 0.044(4) -0.004(3) 0.012(3) -0.044(4)
C77 0.058(4) 0.063(4) 0.051(4) 0.000(3) -0.001(3) -0.019(3)
C26 0.069(4) 0.087(5) 0.038(3) -0.008(3) 0.007(3) -0.057(4)
C67 0.039(4) 0.057(4) 0.086(5) -0.004(4) 0.000(3) -0.020(3)
C15 0.067(4) 0.057(4) 0.044(4) 0.005(3) 0.000(3) -0.032(3)
C21 0.055(4) 0.068(4) 0.047(4) -0.005(3) -0.001(3) -0.039(3)
C68 0.042(4) 0.048(4) 0.096(5) 0.005(4) 0.005(3) -0.019(3)
C64 0.082(5) 0.047(4) 0.056(4) -0.008(3) 0.008(4) -0.032(4)
C19 0.062(4) 0.076(4) 0.041(3) 0.000(3) -0.003(3) -0.041(3)
C28 0.067(4) 0.063(4) 0.050(4) -0.008(3) -0.002(3) -0.039(4)
C79 0.056(4) 0.058(4) 0.058(4) 0.001(3) 0.001(3) -0.017(3)
C69 0.039(4) 0.055(4) 0.091(5) 0.007(4) 0.004(3) -0.016(3)
C27 0.064(4) 0.073(5) 0.054(4) 0.009(4) -0.004(3) -0.042(4)
C31 0.068(4) 0.066(4) 0.053(4) -0.012(3) 0.009(3) -0.044(4)
C14 0.070(4) 0.047(4) 0.067(4) 0.003(3) -0.009(3) -0.031(3)
C61 0.064(4) 0.064(4) 0.054(4) -0.011(3) -0.007(3) -0.024(3)
C60 0.058(4) 0.081(5) 0.046(4) -0.004(4) -0.005(3) -0.032(4)
C41 0.084(5) 0.081(4) 0.048(4) -0.008(3) -0.005(3) -0.054(4)
C42 0.083(5) 0.080(4) 0.057(4) -0.010(3) 0.001(3) -0.058(4)
C58 0.099(5) 0.071(4) 0.051(4) -0.012(3) 0.011(3) -0.064(4)
C78 0.053(4) 0.070(4) 0.075(5) -0.015(4) -0.006(3) -0.019(3)
C25 0.089(5) 0.102(5) 0.048(4) -0.007(3) 0.003(3) -0.069(4)
N6 0.133(6) 0.113(5) 0.084(5) 0.000(4) -0.002(4) -0.061(5)
N1 0.087(5) 0.107(5) 0.121(6) -0.019(4) -0.008(4) -0.046(4)
N5 0.121(5) 0.126(5) 0.066(4) -0.007(4) -0.008(4) -0.060(4)
C80 0.079(5) 0.077(5) 0.068(5) -0.006(4) -0.006(4) -0.033(4)
C81 0.071(5) 0.086(5) 0.069(5) -0.013(4) -0.007(4) -0.030(4)
C71 0.052(4) 0.058(4) 0.129(6) 0.003(4) -0.001(4) -0.023(4)
C70 0.055(4) 0.072(5) 0.105(6) 0.004(5) -0.001(4) -0.030(4)
N2 0.093(5) 0.086(5) 0.207(8) -0.004(5) 0.002(5) -0.060(4)
C23 0.067(5) 0.156(7) 0.060(4) 0.024(4) -0.018(4) -0.055(5)
C57 0.074(5) 0.089(5) 0.123(6) 0.030(4) -0.018(4) -0.041(4)
C56 0.061(5) 0.117(6) 0.104(6) 0.001(5) 0.011(4) -0.027(4)
C72 0.082(6) 0.071(6) 0.109(9) 0.003(6) -0.016(6) 0.017(5)
C33 0.130(7) 0.064(5) 0.097(5) -0.019(4) -0.040(5) -0.020(5)
C48 0.108(6) 0.099(6) 0.059(4) 0.019(4) -0.002(4) -0.026(5)
C24 0.075(5) 0.158(7) 0.087(5) -0.029(5) -0.003(4) -0.072(5)
C76 0.090(8) 0.107(10) 0.123(9) 0.010(9) -0.034(6) 0.011(7)
C73 0.075(6) 0.088(7) 0.107(8) -0.015(8) -0.018(6) 0.023(5)
C74 0.091(7) 0.088(7) 0.091(8) -0.006(6) -0.020(5) 0.023(6)
C66 0.120(7) 0.047(5) 0.136(7) 0.000(4) -0.028(5) -0.002(4)
C2 0.122(7) 0.123(7) 0.073(5) -0.011(5) -0.030(5) -0.045(6)
C49 0.158(8) 0.114(7) 0.071(5) -0.042(5) -0.001(5) -0.056(6)
C1 0.104(6) 0.145(8) 0.100(6) 0.014(5) 0.053(5) -0.047(6)
C75 0.136(9) 0.113(8) 0.099(8) 0.007(7) -0.022(8) 0.011(6)
C32 0.136(8) 0.107(7) 0.178(9) 0.063(7) -0.065(7) -0.069(6)
C65 0.088(13) 0.108(11) 0.089(14) -0.025(10) -0.020(11) -0.015(10)
N3 0.200(10) 0.174(9) 0.122(7) 0.019(7) -0.015(8) -0.010(7)
N4 0.119(8) 0.134(9) 0.173(9) 0.029(8) -0.049(6) -0.014(7)
Br2A 0.307(10) 0.155(7) 0.110(6) -0.012(5) -0.024(6) -0.078(7)
C02U 0.186(9) 0.158(9) 0.105(9) -0.022(9) -0.018(8) -0.083(9)
Br1A 0.234(9) 0.143(7) 0.160(7) -0.006(6) -0.032(6) -0.081(7)
C65A 0.080(12) 0.120(11) 0.096(14) -0.034(9) -0.016(9) -0.016(10)
Br4A 0.096(10) 0.123(8) 0.156(9) -0.013(7) 0.032(7) -0.018(6)
C82A 0.111(10) 0.134(10) 0.165(11) -0.019(10) 0.032(10) 0.008(9)
Br3A 0.148(6) 0.141(5) 0.194(7) -0.047(5) 0.034(5) 0.017(4)

loop_
_atom_type_symbol
_atom_type_description
_atom_type_scat_dispersion_real
_atom_type_scat_dispersion_imag
_atom_type_scat_source
C C 0.0033 0.0016 'International Tables Vol C Tables 4.2.6.8 and 6.1.1.4'
H H 0.0000 0.0000 'International Tables Vol C Tables 4.2.6.8 and 6.1.1.4'
Br Br -0.2901 2.4595 'International Tables Vol C Tables 4.2.6.8 and 6.1.1.4'
N N 0.0061 0.0033 'International Tables Vol C Tables 4.2.6.8 and 6.1.1.4'
O O 0.0106 0.0060 'International Tables Vol C Tables 4.2.6.8 and 6.1.1.4'

loop_
_geom_angle_atom_site_label_1
_geom_angle_atom_site_label_2
_geom_angle_atom_site_label_3
_geom_angle
_geom_angle_site_symmetry_1
_geom_angle_site_symmetry_3
_geom_angle_publ_flag
Br2 C02T H02A 109.1 . . ?
Br2 C02T H02B 109.1 . . ?
H02A C02T H02B 107.8 . . ?
Br1 C02T Br2 112.7(6) . . ?
Br1 C02T H02A 109.1 . . ?
Br1 C02T H02B 109.1 . . ?
Br4 C82 H82A 108.7 . . ?
Br4 C82 H82B 108.7 . . ?
Br4 C82 Br3 114.4(9) . . ?
H82A C82 H82B 107.6 . . ?
Br3 C82 H82A 108.7 . . ?
Br3 C82 H82B 108.7 . . ?
C4 O2 C2 113.7(5) . . ?
C3 O1 C1 115.2(5) . . ?
C18 O3 C23 116.9(4) . . ?
C38 O7 C48 116.0(5) . . ?
C54 O10 C57 117.1(5) . . ?
C30 O6 C33 117.1(5) . . ?
C51 O9 C56 117.5(5) . . ?
C39 O8 C49 112.8(5) . . ?
C21 O4 C24 117.6(5) . . ?
C63 O12 C66 117.1(5) . . ?
C47 C46 C45 122.7(4) . . ?
C47 C46 C37 117.9(4) . . ?
C37 C46 C45 119.4(4) . . ?
C5 C10 C11 118.8(4) . . ?
C9 C10 C11 123.0(5) . . ?
C9 C10 C5 118.1(5) . . ?
C32 O5 C27 119.3(5) . . ?
C60 O11 C65 118.1(15) . . ?
C60 O11 C65A 117.8(13) . . ?
C44 C45 C46 122.7(5) . . ?
C44 C45 C40 117.8(5) . . ?
C40 C45 C46 119.4(5) . . ?
C16 C11 C10 120.0(5) . . ?
C16 C11 C12 117.9(5) . . ?
C12 C11 C10 122.0(4) . . ?
C9 C8 C17 122.1(5) . . ?
C9 C8 C7 117.6(5) . . ?
C7 C8 C17 120.2(5) . . ?
C10 C5 C4 119.2(5) . . ?
C6 C5 C10 119.0(5) . . ?
C6 C5 C4 121.8(5) . . ?
C10 C9 H9 118.9 . . ?
C8 C9 C10 122.2(5) . . ?
C8 C9 H9 118.9 . . ?
C11 C16 C3 118.6(5) . . ?
C15 C16 C11 120.1(5) . . ?
C15 C16 C3 121.3(5) . . ?
C18 C17 C8 124.3(5) . . ?
C22 C17 C8 118.5(5) . . ?
C22 C17 C18 117.2(5) . . ?
C46 C47 H47 118.6 . . ?
C34 C47 C46 122.9(5) . . ?
C34 C47 H47 118.6 . . ?
C51 C50 C55 118.2(5) . . ?
C51 C50 C43 123.0(5) . . ?
C55 C50 C43 118.8(5) . . ?
C47 C34 C29 119.5(5) . . ?
C47 C34 C35 117.8(5) . . ?
C35 C34 C29 122.7(5) . . ?
C30 C29 C34 120.3(5) . . ?
C28 C29 C34 121.3(5) . . ?
C28 C29 C30 118.4(5) . . ?
C46 C37 C38 119.5(5) . . ?
C36 C37 C46 119.1(5) . . ?
C36 C37 C38 121.4(5) . . ?
C45 C44 H44 118.4 . . ?
C43 C44 C45 123.2(5) . . ?
C43 C44 H44 118.4 . . ?
C8 C7 H7 119.3 . . ?
C6 C7 C8 121.4(5) . . ?
C6 C7 H7 119.3 . . ?
O2 C4 C5 116.2(5) . . ?
C3 C4 O2 122.2(5) . . ?
C3 C4 C5 121.5(5) . . ?
O3 C18 C17 116.0(5) . . ?
O3 C18 C19 123.9(5) . . ?
C19 C18 C17 120.1(5) . . ?
C45 C40 C39 119.2(5) . . ?
C41 C40 C45 119.2(5) . . ?
C41 C40 C39 121.6(5) . . ?
C54 C53 C58 121.8(6) . . ?
C52 C53 C54 117.6(5) . . ?
C52 C53 C58 120.6(6) . . ?
C12 C13 C62 120.7(5) . . ?
C12 C13 C14 119.3(5) . . ?
C14 C13 C62 119.9(5) . . ?
O7 C38 C37 116.5(5) . . ?
C39 C38 O7 122.3(5) . . ?
C39 C38 C37 121.0(5) . . ?
C11 C12 H12 119.2 . . ?
C13 C12 C11 121.6(5) . . ?
C13 C12 H12 119.2 . . ?
O9 C51 C50 115.9(5) . . ?
O9 C51 C52 124.5(5) . . ?
C50 C51 C52 119.6(5) . . ?
C17 C22 H22 118.4 . . ?
C21 C22 C17 123.3(5) . . ?
C21 C22 H22 118.4 . . ?
O1 C3 C16 117.6(5) . . ?
C4 C3 O1 120.6(5) . . ?
C4 C3 C16 121.7(5) . . ?
O8 C39 C40 117.3(5) . . ?
C38 C39 O8 121.5(5) . . ?
C38 C39 C40 121.2(5) . . ?
O10 C54 C53 115.7(5) . . ?
O10 C54 C55 123.4(6) . . ?
C53 C54 C55 120.8(6) . . ?
C63 C62 C13 121.7(5) . . ?
C61 C62 C13 120.2(5) . . ?
C61 C62 C63 118.1(5) . . ?
O6 C30 C29 117.1(5) . . ?
O6 C30 C31 123.7(5) . . ?
C31 C30 C29 119.2(6) . . ?
C21 C20 C19 117.8(5) . . ?
C21 C20 C25 120.1(5) . . ?
C19 C20 C25 122.1(5) . . ?
C50 C55 H55 119.5 . . ?
C54 C55 C50 121.0(5) . . ?
C54 C55 H55 119.5 . . ?
C5 C6 H6 119.2 . . ?
C7 C6 C5 121.7(5) . . ?
C7 C6 H6 119.2 . . ?
C34 C35 H35 119.5 . . ?
C36 C35 C34 121.0(5) . . ?
C36 C35 H35 119.5 . . ?
C64 C59 C58 120.0(6) . . ?
C60 C59 C64 118.1(6) . . ?
C60 C59 C58 121.9(6) . . ?
O12 C63 C62 116.9(5) . . ?
O12 C63 C64 123.3(6) . . ?
C62 C63 C64 119.7(6) . . ?
C53 C52 C51 122.6(5) . . ?
C53 C52 H52 118.7 . . ?
C51 C52 H52 118.7 . . ?
C44 C43 C50 121.3(5) . . ?
C44 C43 C42 117.4(5) . . ?
C42 C43 C50 121.2(5) . . ?
C37 C36 H36 119.4 . . ?
C35 C36 C37 121.2(5) . . ?
C35 C36 H36 119.4 . . ?
C79 C77 C80 121.6(6) 2_665 . ?
C78 C77 C79 119.8(6) . 2_665 ?
C78 C77 C80 118.6(6) . . ?
C27 C26 C25 120.7(6) . . ?
C31 C26 C27 118.0(5) . . ?
C31 C26 C25 121.3(6) . . ?
C68 C67 C70 119.7(6) . . ?
C69 C67 C68 121.3(6) 2_666 . ?
C69 C67 C70 119.0(7) 2_666 . ?
C16 C15 H15 119.5 . . ?
C14 C15 C16 121.0(5) . . ?
C14 C15 H15 119.5 . . ?
O4 C21 C20 116.3(5) . . ?
C22 C21 O4 124.2(5) . . ?
C22 C21 C20 119.4(5) . . ?
C67 C68 C71 120.5(7) . . ?
C69 C68 C67 119.3(6) . . ?
C69 C68 C71 120.2(6) . . ?
C59 C64 C63 121.4(6) . . ?
C59 C64 H64 119.3 . . ?
C63 C64 H64 119.3 . . ?
C18 C19 C20 122.1(5) . . ?
C18 C19 H19 118.9 . . ?
C20 C19 H19 118.9 . . ?
C29 C28 H28 119.0 . . ?
C29 C28 C27 121.9(6) . . ?
C27 C28 H28 119.0 . . ?
C77 C79 C81 120.0(6) 2_665 . ?
C78 C79 C77 119.9(6) . 2_665 ?
C78 C79 C81 120.1(7) . . ?
C67 C69 C68 119.4(6) 2_666 . ?
C67 C69 H69 120.3 2_666 . ?
C68 C69 H69 120.3 . . ?
C26 C27 O5 117.2(6) . . ?
C28 C27 O5 122.2(6) . . ?
C28 C27 C26 120.4(6) . . ?
C30 C31 H31 119.0 . . ?
C26 C31 C30 122.1(6) . . ?
C26 C31 H31 119.0 . . ?
C13 C14 H14 120.0 . . ?
C15 C14 C13 120.1(5) . . ?
C15 C14 H14 120.0 . . ?
C62 C61 H61 119.3 . . ?
C60 C61 C62 121.3(6) . . ?
C60 C61 H61 119.3 . . ?
C59 C60 O11 114.9(6) . . ?
C59 C60 C61 121.4(6) . . ?
C61 C60 O11 123.7(6) . . ?
C40 C41 H41 119.4 . . ?
C42 C41 C40 121.2(5) . . ?
C42 C41 H41 119.4 . . ?
C43 C42 H42 119.5 . . ?
C41 C42 C43 121.1(5) . . ?
C41 C42 H42 119.5 . . ?
C53 C58 C59 113.8(4) . . ?
C53 C58 H58A 108.8 . . ?
C53 C58 H58B 108.8 . . ?
C59 C58 H58A 108.8 . . ?
C59 C58 H58B 108.8 . . ?
H58A C58 H58B 107.7 . . ?
C77 C78 C79 120.3(6) . . ?
C77 C78 H78 119.9 . . ?
C79 C78 H78 119.9 . . ?
C20 C25 H25A 108.5 . . ?
C20 C25 H25B 108.5 . . ?
C26 C25 C20 115.1(4) . . ?
C26 C25 H25A 108.5 . . ?
C26 C25 H25B 108.5 . . ?
H25A C25 H25B 107.5 . . ?
N5 C80 C77 178.8(8) . . ?
N6 C81 C79 179.3(8) . . ?
N2 C71 C68 179.0(8) . . ?
N1 C70 C67 178.9(8) . . ?
O3 C23 H23A 109.5 . . ?
O3 C23 H23B 109.5 . . ?
O3 C23 H23C 109.5 . . ?
H23A C23 H23B 109.5 . . ?
H23A C23 H23C 109.5 . . ?
H23B C23 H23C 109.5 . . ?
O10 C57 H57A 109.5 . . ?
O10 C57 H57B 109.5 . . ?
O10 C57 H57C 109.5 . . ?
H57A C57 H57B 109.5 . . ?
H57A C57 H57C 109.5 . . ?
H57B C57 H57C 109.5 . . ?
O9 C56 H56A 109.5 . . ?
O9 C56 H56B 109.5 . . ?
O9 C56 H56C 109.5 . . ?
H56A C56 H56B 109.5 . . ?
H56A C56 H56C 109.5 . . ?
H56B C56 H56C 109.5 . . ?
C74 C72 C73 116.6(10) 2_756 . ?
C74 C72 C75 120.7(12) 2_756 . ?
C75 C72 C73 122.7(13) . . ?
O6 C33 H33A 109.5 . . ?
O6 C33 H33B 109.5 . . ?
O6 C33 H33C 109.5 . . ?
H33A C33 H33B 109.5 . . ?
H33A C33 H33C 109.5 . . ?
H33B C33 H33C 109.5 . . ?
O7 C48 H48A 109.5 . . ?
O7 C48 H48B 109.5 . . ?
O7 C48 H48C 109.5 . . ?
H48A C48 H48B 109.5 . . ?
H48A C48 H48C 109.5 . . ?
H48B C48 H48C 109.5 . . ?
O4 C24 H24A 109.5 . . ?
O4 C24 H24B 109.5 . . ?
O4 C24 H24C 109.5 . . ?
H24A C24 H24B 109.5 . . ?
H24A C24 H24C 109.5 . . ?
H24B C24 H24C 109.5 . . ?
N4 C76 C73 178.3(16) . . ?
C76 C73 C72 117.0(13) . . ?
C74 C73 C72 121.0(12) . . ?
C74 C73 C76 122.0(12) . . ?
C72 C74 H74 118.8 2_756 . ?
C73 C74 C72 122.3(11) . 2_756 ?
C73 C74 H74 118.8 . . ?
O12 C66 H66A 109.5 . . ?
O12 C66 H66B 109.5 . . ?
O12 C66 H66C 109.5 . . ?
H66A C66 H66B 109.5 . . ?
H66A C66 H66C 109.5 . . ?
H66B C66 H66C 109.5 . . ?
O2 C2 H2A 109.5 . . ?
O2 C2 H2B 109.5 . . ?
O2 C2 H2C 109.5 . . ?
H2A C2 H2B 109.5 . . ?
H2A C2 H2C 109.5 . . ?
H2B C2 H2C 109.5 . . ?
O8 C49 H49A 109.5 . . ?
O8 C49 H49B 109.5 . . ?
O8 C49 H49C 109.5 . . ?
H49A C49 H49B 109.5 . . ?
H49A C49 H49C 109.5 . . ?
H49B C49 H49C 109.5 . . ?
O1 C1 H1A 109.5 . . ?
O1 C1 H1B 109.5 . . ?
O1 C1 H1C 109.5 . . ?
H1A C1 H1B 109.5 . . ?
H1A C1 H1C 109.5 . . ?
H1B C1 H1C 109.5 . . ?
N3 C75 C72 177.9(15) . . ?
O5 C32 H32A 109.5 . . ?
O5 C32 H32B 109.5 . . ?
O5 C32 H32C 109.5 . . ?
H32A C32 H32B 109.5 . . ?
H32A C32 H32C 109.5 . . ?
H32B C32 H32C 109.5 . . ?
O11 C65 H65A 109.5 . . ?
O11 C65 H65B 109.5 . . ?
O11 C65 H65C 109.5 . . ?
H65A C65 H65B 109.5 . . ?
H65A C65 H65C 109.5 . . ?
H65B C65 H65C 109.5 . . ?
Br2A C02U H02C 107.6 . . ?
Br2A C02U H02D 107.6 . . ?
H02C C02U H02D 107.0 . . ?
Br1A C02U Br2A 119.0(17) . . ?
Br1A C02U H02C 107.6 . . ?
Br1A C02U H02D 107.6 . . ?
O11 C65A H65D 109.5 . . ?
O11 C65A H65E 109.5 . . ?
O11 C65A H65F 109.5 . . ?
H65D C65A H65E 109.5 . . ?
H65D C65A H65F 109.5 . . ?
H65E C65A H65F 109.5 . . ?
Br4A C82A H82C 108.6 . . ?
Br4A C82A H82D 108.6 . . ?
Br4A C82A Br3A 114.6(16) . . ?
H82C C82A H82D 107.6 . . ?
Br3A C82A H82C 108.6 . . ?
Br3A C82A H82D 108.6 . . ?

loop_
_geom_bond_atom_site_label_1
_geom_bond_atom_site_label_2
_geom_bond_distance
_geom_bond_site_symmetry_2
_geom_bond_publ_flag
Br2 C02T 1.918(14) . ?
C02T H02A 0.9700 . ?
C02T H02B 0.9700 . ?
C02T Br1 1.812(13) . ?
Br4 C82 1.849(10) . ?
C82 H82A 0.9700 . ?
C82 H82B 0.9700 . ?
C82 Br3 1.849(10) . ?
O2 C4 1.392(6) . ?
O2 C2 1.437(7) . ?
O1 C3 1.389(6) . ?
O1 C1 1.402(7) . ?
O3 C18 1.371(6) . ?
O3 C23 1.425(6) . ?
O7 C38 1.383(6) . ?
O7 C48 1.416(7) . ?
O10 C54 1.381(6) . ?
O10 C57 1.434(7) . ?
O6 C30 1.358(6) . ?
O6 C33 1.416(7) . ?
O9 C51 1.379(6) . ?
O9 C56 1.435(7) . ?
O8 C39 1.378(6) . ?
O8 C49 1.422(8) . ?
O4 C21 1.372(6) . ?
O4 C24 1.391(7) . ?
O12 C63 1.382(7) . ?
O12 C66 1.418(7) . ?
C46 C45 1.440(6) . ?
C46 C47 1.409(6) . ?
C46 C37 1.410(7) . ?
C10 C11 1.452(6) . ?
C10 C5 1.419(7) . ?
C10 C9 1.409(6) . ?
O5 C27 1.385(7) . ?
O5 C32 1.360(8) . ?
O11 C60 1.375(7) . ?
O11 C65 1.435(15) . ?
O11 C65A 1.432(13) . ?
C45 C44 1.404(7) . ?
C45 C40 1.410(7) . ?
C11 C16 1.410(7) . ?
C11 C12 1.415(7) . ?
C8 C9 1.390(7) . ?
C8 C17 1.476(7) . ?
C8 C7 1.406(7) . ?
C5 C4 1.432(7) . ?
C5 C6 1.393(7) . ?
C9 H9 0.9300 . ?
C16 C3 1.434(7) . ?
C16 C15 1.397(7) . ?
C17 C18 1.391(7) . ?
C17 C22 1.384(7) . ?
C47 H47 0.9300 . ?
C47 C34 1.374(6) . ?
C50 C51 1.384(7) . ?
C50 C55 1.398(7) . ?
C50 C43 1.476(7) . ?
C34 C29 1.482(7) . ?
C34 C35 1.407(7) . ?
C29 C30 1.401(7) . ?
C29 C28 1.373(7) . ?
C37 C38 1.439(7) . ?
C37 C36 1.402(7) . ?
C44 H44 0.9300 . ?
C44 C43 1.376(7) . ?
C7 H7 0.9300 . ?
C7 C6 1.356(7) . ?
C4 C3 1.341(7) . ?
C18 C19 1.375(7) . ?
C40 C39 1.442(7) . ?
C40 C41 1.395(7) . ?
C53 C54 1.383(7) . ?
C53 C52 1.377(7) . ?
C53 C58 1.504(7) . ?
C13 C12 1.367(7) . ?
C13 C62 1.496(7) . ?
C13 C14 1.422(7) . ?
C38 C39 1.333(7) . ?
C12 H12 0.9300 . ?
C51 C52 1.389(7) . ?
C22 H22 0.9300 . ?
C22 C21 1.371(7) . ?
C54 C55 1.386(7) . ?
C62 C63 1.389(7) . ?
C62 C61 1.375(7) . ?
C30 C31 1.392(7) . ?
C20 C21 1.390(7) . ?
C20 C19 1.392(7) . ?
C20 C25 1.508(7) . ?
C55 H55 0.9300 . ?
C6 H6 0.9300 . ?
C35 H35 0.9300 . ?
C35 C36 1.366(7) . ?
C59 C64 1.373(8) . ?
C59 C60 1.365(8) . ?
C59 C58 1.526(7) . ?
C63 C64 1.395(7) . ?
C52 H52 0.9300 . ?
C43 C42 1.407(7) . ?
C36 H36 0.9300 . ?
C77 C79 1.394(8) 2_665 ?
C77 C78 1.361(8) . ?
C77 C80 1.451(9) . ?
C26 C27 1.384(8) . ?
C26 C31 1.382(8) . ?
C26 C25 1.507(7) . ?
C67 C68 1.391(8) . ?
C67 C69 1.370(8) 2_666 ?
C67 C70 1.443(10) . ?
C15 H15 0.9300 . ?
C15 C14 1.358(7) . ?
C68 C69 1.384(8) . ?
C68 C71 1.446(9) . ?
C64 H64 0.9300 . ?
C19 H19 0.9300 . ?
C28 H28 0.9300 . ?
C28 C27 1.382(7) . ?
C79 C78 1.379(8) . ?
C79 C81 1.425(10) . ?
C69 H69 0.9300 . ?
C31 H31 0.9300 . ?
C14 H14 0.9300 . ?
C61 H61 0.9300 . ?
C61 C60 1.372(8) . ?
C41 H41 0.9300 . ?
C41 C42 1.368(7) . ?
C42 H42 0.9300 . ?
C58 H58A 0.9700 . ?
C58 H58B 0.9700 . ?
C78 H78 0.9300 . ?
C25 H25A 0.9700 . ?
C25 H25B 0.9700 . ?
N6 C81 1.157(8) . ?
N1 C70 1.139(9) . ?
N5 C80 1.136(7) . ?
C71 N2 1.121(7) . ?
C23 H23A 0.9600 . ?
C23 H23B 0.9600 . ?
C23 H23C 0.9600 . ?
C57 H57A 0.9600 . ?
C57 H57B 0.9600 . ?
C57 H57C 0.9600 . ?
C56 H56A 0.9600 . ?
C56 H56B 0.9600 . ?
C56 H56C 0.9600 . ?
C72 C73 1.435(13) . ?
C72 C74 1.363(12) 2_756 ?
C72 C75 1.415(13) . ?
C33 H33A 0.9600 . ?
C33 H33B 0.9600 . ?
C33 H33C 0.9600 . ?
C48 H48A 0.9600 . ?
C48 H48B 0.9600 . ?
C48 H48C 0.9600 . ?
C24 H24A 0.9600 . ?
C24 H24B 0.9600 . ?
C24 H24C 0.9600 . ?
C76 C73 1.428(14) . ?
C76 N4 1.137(14) . ?
C73 C74 1.344(12) . ?
C74 H74 0.9300 . ?
C66 H66A 0.9600 . ?
C66 H66B 0.9600 . ?
C66 H66C 0.9600 . ?
C2 H2A 0.9600 . ?
C2 H2B 0.9600 . ?
C2 H2C 0.9600 . ?
C49 H49A 0.9600 . ?
C49 H49B 0.9600 . ?
C49 H49C 0.9600 . ?
C1 H1A 0.9600 . ?
C1 H1B 0.9600 . ?
C1 H1C 0.9600 . ?
C75 N3 1.128(12) . ?
C32 H32A 0.9600 . ?
C32 H32B 0.9600 . ?
C32 H32C 0.9600 . ?
C65 H65A 0.9600 . ?
C65 H65B 0.9600 . ?
C65 H65C 0.9600 . ?
Br2A C02U 1.89(2) . ?
C02U H02C 0.9700 . ?
C02U H02D 0.9700 . ?
C02U Br1A 1.80(2) . ?
C65A H65D 0.9600 . ?
C65A H65E 0.9600 . ?
C65A H65F 0.9600 . ?
Br4A C82A 1.85(2) . ?
C82A H82C 0.9700 . ?
C82A H82D 0.9700 . ?
C82A Br3A 1.88(2) . ?

loop_
_geom_torsion_atom_site_label_1
_geom_torsion_atom_site_label_2
_geom_torsion_atom_site_label_3
_geom_torsion_atom_site_label_4
_geom_torsion
_geom_torsion_site_symmetry_1
_geom_torsion_site_symmetry_2
_geom_torsion_site_symmetry_3
_geom_torsion_site_symmetry_4
_geom_torsion_publ_flag
O2 C4 C3 O1 -5.9(8) . . . . ?
O2 C4 C3 C16 178.5(5) . . . . ?
O3 C18 C19 C20 177.7(5) . . . . ?
O7 C38 C39 O8 -4.3(9) . . . . ?
O7 C38 C39 C40 178.4(5) . . . . ?
O10 C54 C55 C50 177.0(5) . . . . ?
O6 C30 C31 C26 179.7(5) . . . . ?
O9 C51 C52 C53 -179.2(5) . . . . ?
O12 C63 C64 C59 -178.2(5) . . . . ?
C46 C45 C44 C43 176.3(5) . . . . ?
C46 C45 C40 C39 5.8(7) . . . . ?
C46 C45 C40 C41 -175.5(5) . . . . ?
C46 C47 C34 C29 180.0(5) . . . . ?
C46 C47 C34 C35 -2.0(8) . . . . ?
C46 C37 C38 O7 -172.9(5) . . . . ?
C46 C37 C38 C39 2.6(8) . . . . ?
C46 C37 C36 C35 -0.9(8) . . . . ?
C10 C11 C16 C3 4.8(7) . . . . ?
C10 C11 C16 C15 -176.6(5) . . . . ?
C10 C11 C12 C13 176.3(5) . . . . ?
C10 C5 C4 O2 -176.2(4) . . . . ?
C10 C5 C4 C3 0.4(8) . . . . ?
C10 C5 C6 C7 -0.6(8) . . . . ?
C45 C46 C47 C34 -174.9(5) . . . . ?
C45 C46 C37 C38 -4.1(7) . . . . ?
C45 C46 C37 C36 176.5(5) . . . . ?
C45 C44 C43 C50 176.1(5) . . . . ?
C45 C44 C43 C42 -0.8(8) . . . . ?
C45 C40 C39 O8 175.1(5) . . . . ?
C45 C40 C39 C38 -7.5(8) . . . . ?
C45 C40 C41 C42 -1.1(9) . . . . ?
C11 C10 C5 C4 -0.2(7) . . . . ?
C11 C10 C5 C6 178.9(5) . . . . ?
C11 C10 C9 C8 -178.2(5) . . . . ?
C11 C16 C3 O1 179.5(5) . . . . ?
C11 C16 C3 C4 -4.7(8) . . . . ?
C11 C16 C15 C14 1.2(8) . . . . ?
C8 C17 C18 O3 4.3(8) . . . . ?
C8 C17 C18 C19 -177.7(5) . . . . ?
C8 C17 C22 C21 178.7(5) . . . . ?
C8 C7 C6 C5 0.6(8) . . . . ?
C5 C10 C11 C16 -2.5(7) . . . . ?
C5 C10 C11 C12 -179.3(5) . . . . ?
C5 C10 C9 C8 0.7(7) . . . . ?
C5 C4 C3 O1 177.7(5) . . . . ?
C5 C4 C3 C16 2.1(8) . . . . ?
C9 C10 C11 C16 176.3(5) . . . . ?
C9 C10 C11 C12 -0.4(7) . . . . ?
C9 C10 C5 C4 -179.0(5) . . . . ?
C9 C10 C5 C6 0.0(7) . . . . ?
C9 C8 C17 C18 53.3(7) . . . . ?
C9 C8 C17 C22 -125.8(5) . . . . ?
C9 C8 C7 C6 0.1(8) . . . . ?
C16 C11 C12 C13 -0.5(7) . . . . ?
C16 C15 C14 C13 -2.4(8) . . . . ?
C17 C8 C9 C10 174.9(5) . . . . ?
C17 C8 C7 C6 -175.6(5) . . . . ?
C17 C18 C19 C20 -0.1(8) . . . . ?
C17 C22 C21 O4 179.6(5) . . . . ?
C17 C22 C21 C20 -1.9(8) . . . . ?
C47 C46 C45 C44 -0.5(7) . . . . ?
C47 C46 C45 C40 177.3(5) . . . . ?
C47 C46 C37 C38 178.3(5) . . . . ?
C47 C46 C37 C36 -1.1(7) . . . . ?
C47 C34 C29 C30 -122.7(6) . . . . ?
C47 C34 C29 C28 56.0(7) . . . . ?
C47 C34 C35 C36 -0.1(8) . . . . ?
C50 C51 C52 C53 0.3(8) . . . . ?
C50 C43 C42 C41 -174.7(6) . . . . ?
C34 C29 C30 O6 0.5(7) . . . . ?
C34 C29 C30 C31 179.0(5) . . . . ?
C34 C29 C28 C27 -179.7(5) . . . . ?
C34 C35 C36 C37 1.5(9) . . . . ?
C29 C34 C35 C36 177.8(5) . . . . ?
C29 C30 C31 C26 1.3(8) . . . . ?
C29 C28 C27 O5 -175.3(5) . . . . ?
C29 C28 C27 C26 0.1(8) . . . . ?
C37 C46 C45 C44 -177.9(5) . . . . ?
C37 C46 C45 C40 -0.2(7) . . . . ?
C37 C46 C47 C34 2.6(7) . . . . ?
C37 C38 C39 O8 -179.5(5) . . . . ?
C37 C38 C39 C40 3.3(9) . . . . ?
C44 C45 C40 C39 -176.3(5) . . . . ?
C44 C45 C40 C41 2.4(7) . . . . ?
C44 C43 C42 C41 2.2(9) . . . . ?
C7 C8 C9 C10 -0.7(7) . . . . ?
C7 C8 C17 C18 -131.1(6) . . . . ?
C7 C8 C17 C22 49.7(7) . . . . ?
C4 C5 C6 C7 178.4(5) . . . . ?
C18 C17 C22 C21 -0.5(8) . . . . ?
C40 C45 C44 C43 -1.5(8) . . . . ?
C40 C41 C42 C43 -1.3(9) . . . . ?
C53 C54 C55 C50 0.2(8) . . . . ?
C13 C62 C63 O12 0.5(8) . . . . ?
C13 C62 C63 C64 -176.1(5) . . . . ?
C13 C62 C61 C60 178.3(5) . . . . ?
C38 C37 C36 C35 179.7(5) . . . . ?
C12 C11 C16 C3 -178.3(5) . . . . ?
C12 C11 C16 C15 0.3(7) . . . . ?
C12 C13 C62 C63 107.1(6) . . . . ?
C12 C13 C62 C61 -69.6(7) . . . . ?
C12 C13 C14 C15 2.1(8) . . . . ?
C51 C50 C55 C54 2.8(8) . . . . ?
C51 C50 C43 C44 122.8(6) . . . . ?
C51 C50 C43 C42 -60.4(7) . . . . ?
C22 C17 C18 O3 -176.5(5) . . . . ?
C22 C17 C18 C19 1.5(8) . . . . ?
C3 C16 C15 C14 179.7(5) . . . . ?
C39 C40 C41 C42 177.6(6) . . . . ?
C54 C53 C52 C51 2.7(8) . . . . ?
C54 C53 C58 C59 77.0(7) . . . . ?
C62 C13 C12 C11 178.1(5) . . . . ?
C62 C13 C14 C15 -176.6(5) . . . . ?
C62 C63 C64 C59 -1.9(8) . . . . ?
C62 C61 C60 O11 177.1(5) . . . . ?
C62 C61 C60 C59 -2.6(9) . . . . ?
C30 C29 C28 C27 -0.9(8) . . . . ?
C55 C50 C51 O9 176.5(4) . . . . ?
C55 C50 C51 C52 -3.1(7) . . . . ?
C55 C50 C43 C44 -58.9(7) . . . . ?
C55 C50 C43 C42 117.9(6) . . . . ?
C6 C5 C4 O2 4.8(7) . . . . ?
C6 C5 C4 C3 -178.7(5) . . . . ?
C35 C34 C29 C30 59.3(7) . . . . ?
C35 C34 C29 C28 -122.0(6) . . . . ?
C63 C62 C61 C60 1.4(8) . . . . ?
C52 C53 C54 O10 -180.0(5) . . . . ?
C52 C53 C54 C55 -2.9(8) . . . . ?
C52 C53 C58 C59 -103.7(6) . . . . ?
C43 C50 C51 O9 -5.1(7) . . . . ?
C43 C50 C51 C52 175.3(5) . . . . ?
C43 C50 C55 C54 -175.6(5) . . . . ?
C36 C37 C38 O7 6.6(8) . . . . ?
C36 C37 C38 C39 -178.0(5) . . . . ?
C77 C79 C78 C77 -0.3(10) 2_665 . . . ?
C67 C68 C69 C67 -0.4(9) . . . 2_666 ?
C15 C16 C3 O1 1.0(8) . . . . ?
C15 C16 C3 C4 176.8(5) . . . . ?
C21 C20 C19 C18 -2.2(8) . . . . ?
C21 C20 C25 C26 144.4(6) . . . . ?
C64 C59 C60 O11 -178.3(5) . . . . ?
C64 C59 C60 C61 1.4(9) . . . . ?
C64 C59 C58 C53 -110.6(6) . . . . ?
C19 C20 C21 O4 -178.2(5) . . . . ?
C19 C20 C21 C22 3.2(8) . . . . ?
C19 C20 C25 C26 -37.5(8) . . . . ?
C28 C29 C30 O6 -178.3(5) . . . . ?
C28 C29 C30 C31 0.2(7) . . . . ?
C79 C77 C78 C79 0.3(10) 2_665 . . . ?
C69 C67 C68 C69 0.4(9) 2_666 . . . ?
C69 C67 C68 C71 -179.8(5) 2_666 . . . ?
C27 C26 C31 C30 -2.1(8) . . . . ?
C27 C26 C25 C20 -73.0(7) . . . . ?
C31 C26 C27 O5 177.1(5) . . . . ?
C31 C26 C27 C28 1.4(8) . . . . ?
C31 C26 C25 C20 106.2(6) . . . . ?
C14 C13 C12 C11 -0.6(8) . . . . ?
C14 C13 C62 C63 -74.2(7) . . . . ?
C14 C13 C62 C61 109.1(6) . . . . ?
C61 C62 C63 O12 177.3(5) . . . . ?
C61 C62 C63 C64 0.8(8) . . . . ?
C60 C59 C64 C63 0.8(8) . . . . ?
C60 C59 C58 C53 68.2(7) . . . . ?
C41 C40 C39 O8 -3.6(8) . . . . ?
C41 C40 C39 C38 173.8(5) . . . . ?
C58 C53 C54 O10 -0.7(7) . . . . ?
C58 C53 C54 C55 176.3(5) . . . . ?
C58 C53 C52 C51 -176.6(5) . . . . ?
C58 C59 C64 C63 179.7(5) . . . . ?
C58 C59 C60 O11 2.8(8) . . . . ?
C58 C59 C60 C61 -177.4(5) . . . . ?
C25 C20 C21 O4 0.0(8) . . . . ?
C25 C20 C21 C22 -178.6(5) . . . . ?
C25 C20 C19 C18 179.6(5) . . . . ?
C25 C26 C27 O5 -3.7(8) . . . . ?
C25 C26 C27 C28 -179.3(5) . . . . ?
C25 C26 C31 C30 178.6(5) . . . . ?
C80 C77 C78 C79 179.9(5) . . . . ?
C81 C79 C78 C77 -179.3(6) . . . . ?
C71 C68 C69 C67 179.8(5) . . . 2_666 ?
C70 C67 C68 C69 179.4(5) . . . . ?
C70 C67 C68 C71 -0.8(9) . . . . ?
C23 O3 C18 C17 179.5(5) . . . . ?
C23 O3 C18 C19 1.6(8) . . . . ?
C57 O10 C54 C53 -172.8(5) . . . . ?
C57 O10 C54 C55 10.3(8) . . . . ?
C56 O9 C51 C50 -165.8(5) . . . . ?
C56 O9 C51 C52 13.7(8) . . . . ?
C72 C73 C74 C72 -1.0(14) . . . 2_756 ?
C33 O6 C30 C29 -179.6(5) . . . . ?
C33 O6 C30 C31 2.0(8) . . . . ?
C48 O7 C38 C37 -116.1(6) . . . . ?
C48 O7 C38 C39 68.5(7) . . . . ?
C24 O4 C21 C22 2.3(8) . . . . ?
C24 O4 C21 C20 -176.3(6) . . . . ?
C76 C73 C74 C72 177.8(8) . . . 2_756 ?
C74 C72 C73 C76 -177.9(8) 2_756 . . . ?
C74 C72 C73 C74 1.0(13) 2_756 . . . ?
C66 O12 C63 C62 152.9(6) . . . . ?
C66 O12 C63 C64 -30.6(8) . . . . ?
C2 O2 C4 C5 -104.3(6) . . . . ?
C2 O2 C4 C3 79.2(7) . . . . ?
C49 O8 C39 C40 -93.3(6) . . . . ?
C49 O8 C39 C38 89.3(7) . . . . ?
C1 O1 C3 C16 -98.5(6) . . . . ?
C1 O1 C3 C4 85.8(7) . . . . ?
C75 C72 C73 C76 2.1(12) . . . . ?
C75 C72 C73 C74 -179.0(8) . . . . ?
C32 O5 C27 C26 126.8(7) . . . . ?
C32 O5 C27 C28 -57.7(9) . . . . ?
C65 O11 C60 C59 -156(3) . . . . ?
C65 O11 C60 C61 24(3) . . . . ?
C65A O11 C60 C59 171(3) . . . . ?
C65A O11 C60 C61 -8(3) . . . . ?
